data_7012776
loop_
_publ_author_name
'Bencini, Alessandro'
'Carbonera, Chiara'
'Dei, Andrea'
'Vaz, Maria G. F.'

_publ_section_title
;
 Magnetic exchange interaction between paramagnetic transition metal
 ions and radical ligands. A 9,10-dioxophenanthrenesemiquinonato adduct
 of a nickel(ii)--tetraazamacrocycle complex and DFT description
;
_journal_issue 9
_journal_name_full 'Dalton Transactions'
_journal_page_first 1701
_journal_paper_doi 10.1039/b300970j
_journal_year 2003
_chemical_formula_sum 'C30 H45.8 F6 N4 Ni O2.9 P'
_chemical_formula_weight 712.79
_chemical_name_systematic
;
?
;
_space_group_IT_number 15
_symmetry_cell_setting monoclinic
_symmetry_space_group_name_Hall '-C 2yc'
_symmetry_space_group_name_H-M 'C 1 2/c 1'
_atom_sites_solution_hydrogens geom
_atom_sites_solution_primary direct
_atom_sites_solution_secondary difmap
_audit_creation_method SHELXL-97
_cell_angle_alpha 90.000
_cell_angle_beta 103.1400(10)
_cell_angle_gamma 90.000
_cell_formula_units_Z 8
_cell_length_a 20.133(3)
_cell_length_b 12.803(3)
_cell_length_c 29.393(5)
_cell_measurement_reflns_used 33
_cell_measurement_temperature 298(2)
_cell_measurement_theta_max 11.96
_cell_measurement_theta_min 5.03
_cell_volume 7378(2)
_computing_cell_refinement 'Siemens XSCANS, v2.2'
_computing_data_collection 'Siemens XSCANS, v2.2'
_computing_data_reduction 'Siemens XSCANS, v2.2'
_computing_publication_material 'SHELXL-97 (Sheldrick, 1997)'
_computing_structure_refinement 'SHELXL-97 (Sheldrick, 1997)'
_computing_structure_solution 'SIR97 (Giacovazzo, 1997)'
_diffrn_ambient_temperature 293(2)
_diffrn_measured_fraction_theta_full 0.979
_diffrn_measured_fraction_theta_max 0.979
_diffrn_measurement_device_type 'Siemens P4-RA'
_diffrn_measurement_method theta-2theta
_diffrn_radiation_monochromator graphite
_diffrn_radiation_source 'fine-focus sealed tube'
_diffrn_radiation_type MoK\a
_diffrn_radiation_wavelength 0.71069
_diffrn_reflns_av_R_equivalents 0.0394
_diffrn_reflns_av_sigmaI/netI 0.0521
_diffrn_reflns_limit_h_max 22
_diffrn_reflns_limit_h_min -1
_diffrn_reflns_limit_k_max 14
_diffrn_reflns_limit_k_min -1
_diffrn_reflns_limit_l_max 32
_diffrn_reflns_limit_l_min -32
_diffrn_reflns_number 6508
_diffrn_reflns_theta_full 23.50
_diffrn_reflns_theta_max 23.50
_diffrn_reflns_theta_min 1.90
_diffrn_standards_decay_% 13.7
_diffrn_standards_interval_count 97
_diffrn_standards_number 3
_exptl_absorpt_coefficient_mu 0.633
_exptl_absorpt_correction_T_max none
_exptl_absorpt_correction_T_min none
_exptl_absorpt_correction_type none
_exptl_crystal_colour 'Dark orange'
_exptl_crystal_density_diffrn 1.283
_exptl_crystal_density_method 'not measured'
_exptl_crystal_description Rhombohedral
_exptl_crystal_F_000 2993
_exptl_crystal_size_max 0.6
_exptl_crystal_size_mid 0.4
_exptl_crystal_size_min 0.2
_refine_diff_density_max 0.501
_refine_diff_density_min -0.474
_refine_diff_density_rms 0.093
_refine_ls_extinction_method none
_refine_ls_goodness_of_fit_ref 1.089
_refine_ls_hydrogen_treatment mixed
_refine_ls_matrix_type full
_refine_ls_number_parameters 427
_refine_ls_number_reflns 5365
_refine_ls_number_restraints 0
_refine_ls_restrained_S_all 1.089
_refine_ls_R_factor_all 0.1251
_refine_ls_R_factor_gt 0.0769
_refine_ls_shift/su_max 0.001
_refine_ls_shift/su_mean 0.000
_refine_ls_structure_factor_coef Fsqd
_refine_ls_weighting_details 'calc w=1/[\s^2^(Fo^2^)+(0.0938P)^2^+30.9746P] where P=(Fo^2^+2Fc^2^)/3'
_refine_ls_weighting_scheme calc
_refine_ls_wR_factor_gt 0.1864
_refine_ls_wR_factor_ref 0.2239
_reflns_number_gt 3499
_reflns_number_total 5365
_reflns_threshold_expression >2sigma(I)
_cod_data_source_file b300970j.txt
_cod_data_source_block niCTH
_cod_depositor_comments
;
The following automatic conversions were performed:
'_symmetry_cell_setting' value 'Monoclinic' changed to 'monoclinic'
according to '/home/saulius/struct/CIF-dictionaries/cif_core.dic'
dictionary named 'cif_core.dic' version 2.4.1 from 2010-06-29.

Automatic conversion script
Id: cif_fix_enum 1527 2010-12-29 10:47:43Z saulius 
;
_cod_original_sg_symbol_H-M C2/c
_cod_database_code 7012776

loop_
_symmetry_equiv_pos_as_xyz
'x, y, z'
'-x, y, -z+1/2'
'x+1/2, y+1/2, z'
'-x+1/2, y+1/2, -z+1/2'
'-x, -y, -z'
'x, -y, z-1/2'
'-x+1/2, -y+1/2, -z'
'x+1/2, -y+1/2, z-1/2'

loop_
_atom_site_label
_atom_site_type_symbol
_atom_site_fract_x
_atom_site_fract_y
_atom_site_fract_z
_atom_site_U_iso_or_equiv
_atom_site_adp_type
_atom_site_occupancy
_atom_site_symmetry_multiplicity
_atom_site_calc_flag
_atom_site_refinement_flags
_atom_site_disorder_assembly
_atom_site_disorder_group
Ni1 Ni 0.60512(4) 0.21657(7) 0.12870(3) 0.0567(3) Uani 1 1 d . . .
P1 P 0.47041(13) 0.7286(2) 0.05728(9) 0.0935(8) Uani 1 1 d . . .
O1 O 0.5920(2) 0.1118(4) 0.18008(16) 0.0632(12) Uani 1 1 d . . .
O2 O 0.6763(2) 0.2740(4) 0.18626(15) 0.0641(12) Uani 1 1 d . . .
O3 O 0.5000 0.645(6) 0.2500 0.56(6) Uiso 0.69(7) 2 d SP . .
O4 O 0.6196(14) 0.513(2) 0.2264(9) 0.278(19) Uiso 0.56(3) 1 d P . .
N1 N 0.6641(3) 0.0948(5) 0.1065(2) 0.0692(17) Uani 1 1 d . . .
N2 N 0.6399(3) 0.3220(5) 0.0849(2) 0.0639(16) Uani 1 1 d . . .
N3 N 0.5233(3) 0.1482(5) 0.0804(2) 0.0676(17) Uani 1 1 d . . .
N4 N 0.5418(3) 0.3422(5) 0.1403(3) 0.0717(17) Uani 1 1 d . . .
C1 C 0.6327(3) 0.1316(5) 0.2194(2) 0.0559(17) Uani 1 1 d . . .
C2 C 0.6330(3) 0.0676(5) 0.2600(2) 0.0587(17) Uani 1 1 d . . .
C3 C 0.5883(4) -0.0161(6) 0.2571(3) 0.076(2) Uani 1 1 d . . .
H013 H 0.5582 -0.0308 0.2288 0.091 Uiso 1 1 calc R . .
C4 C 0.5877(4) -0.0774(7) 0.2953(3) 0.091(3) Uani 1 1 d . . .
H020 H 0.5581 -0.1339 0.2927 0.110 Uiso 1 1 calc R . .
C5 C 0.6315(5) -0.0549(8) 0.3380(3) 0.094(3) Uani 1 1 d . . .
H031 H 0.6304 -0.0953 0.3641 0.113 Uiso 1 1 calc R . .
C6 C 0.6758(4) 0.0259(7) 0.3415(3) 0.083(2) Uani 1 1 d . . .
H021 H 0.7052 0.0398 0.3702 0.100 Uiso 1 1 calc R . .
C7 C 0.6787(3) 0.0896(6) 0.3028(2) 0.0609(18) Uani 1 1 d . . .
C8 C 0.7255(4) 0.1787(6) 0.3066(2) 0.0661(19) Uani 1 1 d . . .
C9 C 0.7738(5) 0.2031(7) 0.3480(3) 0.089(3) Uani 1 1 d . . .
H024 H 0.7760 0.1623 0.3745 0.107 Uiso 1 1 calc R . .
C10 C 0.8174(5) 0.2855(8) 0.3501(3) 0.107(3) Uani 1 1 d . . .
H039 H 0.8483 0.2999 0.3781 0.129 Uiso 1 1 calc R . .
C11 C 0.8168(5) 0.3482(8) 0.3116(3) 0.100(3) Uani 1 1 d . . .
H036 H 0.8471 0.4036 0.3137 0.120 Uiso 1 1 calc R . .
C12 C 0.7701(4) 0.3271(6) 0.2699(3) 0.080(2) Uani 1 1 d . . .
H016 H 0.7686 0.3693 0.2439 0.096 Uiso 1 1 calc R . .
C13 C 0.7251(3) 0.2417(5) 0.2670(2) 0.0584(17) Uani 1 1 d . . .
C14 C 0.6779(3) 0.2189(5) 0.2230(2) 0.0571(16) Uani 1 1 d . . .
C15 C 0.5456(4) 0.0413(6) 0.0746(3) 0.085(2) Uani 1 1 d . . .
H02I H 0.5154 0.0089 0.0479 0.101 Uiso 1 1 calc R . .
H02J H 0.5444 0.0004 0.1022 0.101 Uiso 1 1 calc R . .
C16 C 0.6171(4) 0.0444(6) 0.0673(3) 0.084(2) Uani 1 1 d . . .
H02G H 0.6325 -0.0263 0.0638 0.100 Uiso 1 1 calc R . .
H02H H 0.6173 0.0822 0.0388 0.100 Uiso 1 1 calc R . .
C17 C 0.7338(4) 0.1141(7) 0.0986(3) 0.080(2) Uani 1 1 d . . .
C18 C 0.7604(5) 0.0197(8) 0.0750(3) 0.111(3) Uani 1 1 d . . .
H03H H 0.7604 -0.0415 0.0939 0.167 Uiso 1 1 calc R . .
H03I H 0.8060 0.0337 0.0719 0.167 Uiso 1 1 calc R . .
H03J H 0.7313 0.0084 0.0447 0.167 Uiso 1 1 calc R . .
C19 C 0.7313(4) 0.2094(6) 0.0666(3) 0.078(2) Uani 1 1 d . . .
H01A H 0.7757 0.2157 0.0592 0.094 Uiso 1 1 calc R . .
H01B H 0.6988 0.1938 0.0376 0.094 Uiso 1 1 calc R . .
C20 C 0.7129(4) 0.3157(6) 0.0829(3) 0.071(2) Uani 1 1 d . . .
H019 H 0.7407 0.3275 0.1145 0.085 Uiso 1 1 calc R . .
C21 C 0.7314(4) 0.3999(7) 0.0506(3) 0.092(3) Uani 1 1 d . . .
H02D H 0.7044 0.3901 0.0195 0.138 Uiso 1 1 calc R . .
H02E H 0.7789 0.3945 0.0505 0.138 Uiso 1 1 calc R . .
H02F H 0.7223 0.4678 0.0618 0.138 Uiso 1 1 calc R . .
C22 C 0.6231(5) 0.4261(6) 0.1017(3) 0.092(3) Uani 1 1 d . . .
H03D H 0.6291 0.4796 0.0796 0.110 Uiso 1 1 calc R . .
H03E H 0.6534 0.4415 0.1316 0.110 Uiso 1 1 calc R . .
C23 C 0.5495(5) 0.4257(7) 0.1067(4) 0.106(3) Uani 1 1 d . . .
H04A H 0.5382 0.4930 0.1181 0.127 Uiso 1 1 calc R . .
H04B H 0.5189 0.4128 0.0766 0.127 Uiso 1 1 calc R . .
C24 C 0.4677(4) 0.3213(7) 0.1417(3) 0.084(2) Uani 1 1 d . . .
C25 C 0.4299(6) 0.4243(9) 0.1438(4) 0.147(5) Uani 1 1 d . . .
H56A H 0.3845 0.4099 0.1474 0.220 Uiso 1 1 calc R . .
H56B H 0.4275 0.4628 0.1155 0.220 Uiso 1 1 calc R . .
H56C H 0.4538 0.4647 0.1700 0.220 Uiso 1 1 calc R . .
C26 C 0.4695(4) 0.2613(8) 0.1868(3) 0.094(3) Uani 1 1 d . . .
H03A H 0.4952 0.1980 0.1869 0.140 Uiso 1 1 calc R . .
H03B H 0.4239 0.2445 0.1889 0.140 Uiso 1 1 calc R . .
H03C H 0.4908 0.3036 0.2131 0.140 Uiso 1 1 calc R . .
C27 C 0.4313(4) 0.2618(8) 0.0983(3) 0.095(3) Uani 1 1 d . . .
H03F H 0.4361 0.3018 0.0712 0.114 Uiso 1 1 calc R . .
H03G H 0.3830 0.2604 0.0982 0.114 Uiso 1 1 calc R . .
C28 C 0.4535(4) 0.1493(8) 0.0917(3) 0.085(2) Uani 1 1 d . . .
H023 H 0.4563 0.1110 0.1209 0.102 Uiso 1 1 calc R . .
C29 C 0.3999(5) 0.0974(10) 0.0535(3) 0.129(4) Uani 1 1 d . . .
H03K H 0.3935 0.1379 0.0253 0.193 Uiso 1 1 calc R . .
H03L H 0.3576 0.0934 0.0633 0.193 Uiso 1 1 calc R . .
H03M H 0.4147 0.0283 0.0479 0.193 Uiso 1 1 calc R . .
C30 C 0.7816(4) 0.1332(8) 0.1466(3) 0.098(3) Uani 1 1 d . . .
H02A H 0.7673 0.1948 0.1604 0.147 Uiso 1 1 calc R . .
H02B H 0.8274 0.1426 0.1429 0.147 Uiso 1 1 calc R . .
H02C H 0.7801 0.0743 0.1665 0.147 Uiso 1 1 calc R . .
F1 F 0.4323(6) 0.6612(10) 0.0823(6) 0.305(7) Uani 1 1 d . . .
F2 F 0.4076(5) 0.7883(10) 0.0340(5) 0.294(7) Uani 1 1 d . . .
F3 F 0.4608(8) 0.6604(11) 0.0150(4) 0.314(8) Uani 1 1 d . . .
F4 F 0.5101(7) 0.8024(7) 0.0336(4) 0.251(6) Uani 1 1 d . . .
F5 F 0.5339(4) 0.6665(6) 0.0781(3) 0.198(4) Uani 1 1 d . . .
F6 F 0.4856(7) 0.8071(8) 0.0963(3) 0.240(5) Uani 1 1 d . . .
H8N H 0.671(4) 0.056(5) 0.129(2) 0.06(2) Uiso 1 1 d . . .
H19N H 0.559(3) 0.369(5) 0.166(2) 0.06(2) Uiso 1 1 d . . .
H22N H 0.621(3) 0.312(5) 0.056(2) 0.050(19) Uiso 1 1 d . . .
H10N H 0.514(3) 0.177(5) 0.054(2) 0.06(2) Uiso 1 1 d . . .

loop_
_atom_site_aniso_label
_atom_site_aniso_U_11
_atom_site_aniso_U_22
_atom_site_aniso_U_33
_atom_site_aniso_U_23
_atom_site_aniso_U_13
_atom_site_aniso_U_12
Ni1 0.0508(5) 0.0558(5) 0.0610(5) 0.0096(4) 0.0077(4) -0.0075(4)
P1 0.0935(17) 0.0834(16) 0.0903(16) 0.0251(14) -0.0068(13) -0.0095(14)
O1 0.052(3) 0.064(3) 0.067(3) 0.012(2) 0.001(2) -0.014(2)
O2 0.066(3) 0.066(3) 0.058(3) 0.013(2) 0.009(2) -0.017(2)
N1 0.074(4) 0.067(4) 0.065(4) 0.010(4) 0.014(3) 0.007(3)
N2 0.067(4) 0.058(4) 0.065(4) 0.005(3) 0.010(3) -0.010(3)
N3 0.056(4) 0.079(5) 0.063(4) 0.013(3) 0.004(3) -0.016(3)
N4 0.071(4) 0.061(4) 0.083(5) 0.015(4) 0.016(4) 0.003(3)
C1 0.044(4) 0.052(4) 0.076(5) 0.014(3) 0.025(3) 0.005(3)
C2 0.045(4) 0.061(4) 0.074(5) 0.013(3) 0.023(3) 0.014(3)
C3 0.055(4) 0.078(5) 0.097(6) 0.024(4) 0.020(4) 0.004(4)
C4 0.069(5) 0.096(7) 0.113(7) 0.052(6) 0.028(5) 0.010(5)
C5 0.077(6) 0.111(7) 0.100(7) 0.057(6) 0.031(5) 0.019(5)
C6 0.069(5) 0.100(6) 0.078(5) 0.028(5) 0.010(4) 0.018(5)
C7 0.050(4) 0.063(4) 0.072(5) 0.012(4) 0.020(4) 0.018(3)
C8 0.066(5) 0.067(5) 0.065(4) -0.001(4) 0.013(4) 0.019(4)
C9 0.095(6) 0.080(6) 0.081(5) 0.006(5) -0.002(5) 0.012(5)
C10 0.119(8) 0.104(7) 0.081(6) -0.016(6) -0.014(6) -0.012(7)
C11 0.100(7) 0.097(7) 0.092(6) -0.013(6) 0.000(5) -0.020(6)
C12 0.078(5) 0.076(5) 0.080(5) -0.003(4) 0.006(4) -0.009(4)
C13 0.052(4) 0.060(4) 0.064(4) -0.005(3) 0.013(3) 0.003(3)
C14 0.054(4) 0.058(4) 0.060(4) 0.004(3) 0.014(3) 0.006(3)
C15 0.092(6) 0.063(5) 0.091(6) 0.002(4) 0.006(5) -0.020(5)
C16 0.101(7) 0.065(5) 0.086(6) -0.003(4) 0.022(5) -0.001(5)
C17 0.062(5) 0.106(7) 0.075(5) 0.006(5) 0.020(4) 0.006(5)
C18 0.105(7) 0.122(8) 0.114(7) 0.013(6) 0.039(6) 0.039(6)
C19 0.062(4) 0.093(6) 0.084(5) 0.006(5) 0.027(4) -0.008(4)
C20 0.056(4) 0.087(6) 0.071(5) 0.003(4) 0.015(4) -0.026(4)
C21 0.088(6) 0.097(6) 0.094(6) 0.006(5) 0.026(5) -0.037(5)
C22 0.113(7) 0.060(5) 0.117(7) 0.018(5) 0.059(6) -0.007(5)
C23 0.102(7) 0.076(6) 0.158(9) 0.043(6) 0.069(7) 0.026(5)
C24 0.061(5) 0.086(6) 0.111(7) 0.023(5) 0.032(5) 0.021(4)
C25 0.120(9) 0.137(10) 0.206(13) 0.043(9) 0.084(9) 0.062(8)
C26 0.079(5) 0.121(7) 0.088(6) 0.007(5) 0.034(5) -0.005(5)
C27 0.051(4) 0.140(9) 0.088(6) 0.026(6) 0.001(4) -0.008(5)
C28 0.062(5) 0.112(7) 0.077(5) 0.009(5) 0.007(4) -0.023(5)
C29 0.072(6) 0.196(12) 0.105(7) -0.013(8) -0.007(5) -0.047(7)
C30 0.057(5) 0.140(8) 0.094(6) 0.006(6) 0.012(4) 0.019(5)
F1 0.245(12) 0.234(11) 0.48(2) 0.176(13) 0.172(13) -0.035(9)
F2 0.155(8) 0.335(15) 0.353(15) 0.146(13) -0.025(9) 0.098(9)
F3 0.373(18) 0.272(13) 0.221(11) -0.130(10) -0.092(12) 0.033(13)
F4 0.361(15) 0.142(7) 0.322(13) 0.042(8) 0.229(12) -0.011(8)
F5 0.158(7) 0.130(6) 0.266(10) 0.052(6) -0.035(7) 0.026(5)
F6 0.361(15) 0.189(9) 0.171(8) -0.035(7) 0.062(9) 0.001(10)

loop_
_atom_type_symbol
_atom_type_description
_atom_type_scat_dispersion_real
_atom_type_scat_dispersion_imag
_atom_type_scat_source
C C 0.0033 0.0016 'International Tables Vol C Tables 4.2.6.8 and 6.1.1.4'
H H 0.0000 0.0000 'International Tables Vol C Tables 4.2.6.8 and 6.1.1.4'
N N 0.0061 0.0033 'International Tables Vol C Tables 4.2.6.8 and 6.1.1.4'
O O 0.0106 0.0060 'International Tables Vol C Tables 4.2.6.8 and 6.1.1.4'
F F 0.0171 0.0103 'International Tables Vol C Tables 4.2.6.8 and 6.1.1.4'
P P 0.1023 0.0942 'International Tables Vol C Tables 4.2.6.8 and 6.1.1.4'
Ni Ni 0.3393 1.1124 'International Tables Vol C Tables 4.2.6.8 and 6.1.1.4'

loop_
_geom_angle_atom_site_label_1
_geom_angle_atom_site_label_2
_geom_angle_atom_site_label_3
_geom_angle
_geom_angle_site_symmetry_1
_geom_angle_site_symmetry_3
_geom_angle_publ_flag
O1 Ni1 O2 79.39(17) . . ?
O1 Ni1 N2 167.8(2) . . ?
O2 Ni1 N2 90.4(2) . . ?
O1 Ni1 N3 90.7(2) . . ?
O2 Ni1 N3 168.8(2) . . ?
N2 Ni1 N3 100.0(3) . . ?
O1 Ni1 N4 101.0(2) . . ?
O2 Ni1 N4 86.0(2) . . ?
N2 Ni1 N4 84.7(2) . . ?
N3 Ni1 N4 91.0(3) . . ?
O1 Ni1 N1 85.6(2) . . ?
O2 Ni1 N1 100.2(2) . . ?
N2 Ni1 N1 89.8(3) . . ?
N3 Ni1 N1 84.0(3) . . ?
N4 Ni1 N1 171.8(3) . . ?
F1 P1 F3 95.2(9) . . ?
F1 P1 F6 92.9(8) . . ?
F3 P1 F6 171.9(8) . . ?
F1 P1 F2 92.6(7) . . ?
F3 P1 F2 89.0(8) . . ?
F6 P1 F2 90.7(8) . . ?
F1 P1 F4 176.9(8) . . ?
F3 P1 F4 87.9(8) . . ?
F6 P1 F4 84.0(6) . . ?
F2 P1 F4 87.2(7) . . ?
F1 P1 F5 88.7(6) . . ?
F3 P1 F5 88.0(7) . . ?
F6 P1 F5 92.1(6) . . ?
F2 P1 F5 176.8(8) . . ?
F4 P1 F5 91.6(6) . . ?
C1 O1 Ni1 111.5(4) . . ?
C14 O2 Ni1 111.6(4) . . ?
C16 N1 C17 114.3(6) . . ?
C16 N1 Ni1 104.8(5) . . ?
C17 N1 Ni1 122.1(5) . . ?
C22 N2 C20 111.3(6) . . ?
C22 N2 Ni1 104.0(4) . . ?
C20 N2 Ni1 117.5(5) . . ?
C15 N3 C28 111.0(7) . . ?
C15 N3 Ni1 104.7(5) . . ?
C28 N3 Ni1 118.2(5) . . ?
C23 N4 C24 113.2(6) . . ?
C23 N4 Ni1 106.2(5) . . ?
C24 N4 Ni1 119.9(5) . . ?
O1 C1 C14 119.1(6) . . ?
O1 C1 C2 121.0(6) . . ?
C14 C1 C2 119.9(6) . . ?
C3 C2 C7 119.5(6) . . ?
C3 C2 C1 120.2(7) . . ?
C7 C2 C1 120.2(6) . . ?
C4 C3 C2 121.0(8) . . ?
C3 C4 C5 119.9(8) . . ?
C6 C5 C4 120.0(8) . . ?
C5 C6 C7 121.7(8) . . ?
C2 C7 C6 117.8(7) . . ?
C2 C7 C8 120.1(6) . . ?
C6 C7 C8 122.1(7) . . ?
C9 C8 C13 117.2(7) . . ?
C9 C8 C7 122.9(7) . . ?
C13 C8 C7 119.8(6) . . ?
C10 C9 C8 121.4(8) . . ?
C9 C10 C11 121.7(8) . . ?
C10 C11 C12 119.2(9) . . ?
C11 C12 C13 119.9(8) . . ?
C12 C13 C8 120.6(7) . . ?
C12 C13 C14 119.4(7) . . ?
C8 C13 C14 120.0(6) . . ?
O2 C14 C1 118.3(6) . . ?
O2 C14 C13 121.7(6) . . ?
C1 C14 C13 120.0(6) . . ?
N3 C15 C16 108.8(6) . . ?
N1 C16 C15 111.6(7) . . ?
N1 C17 C19 109.0(6) . . ?
N1 C17 C30 107.3(6) . . ?
C19 C17 C30 111.3(8) . . ?
N1 C17 C18 111.9(7) . . ?
C19 C17 C18 108.2(7) . . ?
C30 C17 C18 109.1(7) . . ?
C20 C19 C17 119.8(6) . . ?
N2 C20 C19 112.0(6) . . ?
N2 C20 C21 111.5(7) . . ?
C19 C20 C21 109.0(6) . . ?
N2 C22 C23 109.2(7) . . ?
N4 C23 C22 108.5(7) . . ?
C27 C24 N4 110.7(7) . . ?
C27 C24 C26 112.8(8) . . ?
N4 C24 C26 106.3(6) . . ?
C27 C24 C25 108.4(8) . . ?
N4 C24 C25 110.4(8) . . ?
C26 C24 C25 108.2(8) . . ?
C24 C27 C28 118.5(7) . . ?
N3 C28 C29 112.0(7) . . ?
N3 C28 C27 110.4(7) . . ?
C29 C28 C27 108.9(8) . . ?

loop_
_geom_bond_atom_site_label_1
_geom_bond_atom_site_label_2
_geom_bond_distance
_geom_bond_site_symmetry_2
_geom_bond_publ_flag
Ni1 O1 2.081(4) . ?
Ni1 O2 2.087(4) . ?
Ni1 N2 2.092(6) . ?
Ni1 N3 2.105(6) . ?
Ni1 N4 2.128(7) . ?
Ni1 N1 2.148(6) . ?
P1 F1 1.459(8) . ?
P1 F3 1.495(10) . ?
P1 F6 1.503(9) . ?
P1 F2 1.503(8) . ?
P1 F4 1.506(8) . ?
P1 F5 1.512(7) . ?
O1 C1 1.280(8) . ?
O2 C14 1.284(7) . ?
N1 C16 1.465(10) . ?
N1 C17 1.495(10) . ?
N2 C22 1.486(10) . ?
N2 C20 1.488(9) . ?
N3 C15 1.462(10) . ?
N3 C28 1.514(10) . ?
N4 C23 1.488(10) . ?
N4 C24 1.524(10) . ?
C1 C14 1.430(9) . ?
C1 C2 1.448(9) . ?
C2 C3 1.390(10) . ?
C2 C7 1.408(9) . ?
C3 C4 1.373(10) . ?
C4 C5 1.388(12) . ?
C5 C6 1.355(12) . ?
C6 C7 1.411(10) . ?
C7 C8 1.467(10) . ?
C8 C9 1.410(10) . ?
C8 C13 1.414(10) . ?
C9 C10 1.364(12) . ?
C10 C11 1.384(13) . ?
C11 C12 1.392(11) . ?
C12 C13 1.410(10) . ?
C13 C14 1.452(9) . ?
C15 C16 1.502(11) . ?
C17 C19 1.534(11) . ?
C17 C30 1.537(11) . ?
C17 C18 1.548(12) . ?
C19 C20 1.517(10) . ?
C20 C21 1.536(10) . ?
C22 C23 1.521(11) . ?
C24 C27 1.523(12) . ?
C24 C26 1.527(11) . ?
C24 C25 1.531(12) . ?
C27 C28 1.534(13) . ?
C28 C29 1.521(11) . ?
